data_1555680
loop_
_publ_author_name
'Miao, Maozhong'
'Luo, Yi'
'Xu, Huaping'
'Chen, Zhengkai'
'Xu, Jianfeng'
'Ren, Hongjun'

_publ_section_title
;
 Solvent-Controlled, Tunable Hydrosulfonylation of
 3-Cyclopropylideneprop-2-en-1-ones.
;
_journal_issue 17
_journal_name_full 'Organic letters'
_journal_page_first 4292
_journal_page_last 4295
_journal_paper_doi 10.1021/acs.orglett.6b02047
_journal_volume 18
_journal_year 2016
_chemical_formula_moiety 'C24 H20 O3 S'
_chemical_formula_sum 'C24 H20 O3 S'
_chemical_formula_weight 388.46
_space_group_crystal_system monoclinic
_space_group_IT_number 14
_space_group_name_Hall '-P 2yn'
_space_group_name_H-M_alt 'P 1 21/n 1'
_atom_sites_solution_hydrogens geom
_atom_sites_solution_primary direct
_atom_sites_solution_secondary difmap
_audit_creation_date 2015-09-24
_audit_creation_method
;
Olex2 1.2
(compiled 2014.03.20 svn.r2914 for OlexSys, GUI svn.r4816)
;
_cell_angle_alpha 90.00
_cell_angle_beta 92.022(6)
_cell_angle_gamma 90.00
_cell_formula_units_Z 8
_cell_length_a 16.1137(8)
_cell_length_b 6.3712(3)
_cell_length_c 38.874(3)
_cell_measurement_reflns_used 4679
_cell_measurement_temperature 171.3
_cell_measurement_theta_max 29.4302
_cell_measurement_theta_min 2.8645
_cell_volume 3988.5(4)
_computing_cell_refinement
;
CrysAlisPro, Agilent Technologies,
Version 1.171.35.11 (release 16-05-2011 CrysAlis171 .NET)
(compiled May 16 2011,17:55:39)
;
_computing_data_collection
;
CrysAlisPro, Agilent Technologies,
Version 1.171.35.11 (release 16-05-2011 CrysAlis171 .NET)
(compiled May 16 2011,17:55:39)
;
_computing_data_reduction
;
CrysAlisPro, Agilent Technologies,
Version 1.171.35.11 (release 16-05-2011 CrysAlis171 .NET)
(compiled May 16 2011,17:55:39)
;
_computing_molecular_graphics 'Olex2 (Dolomanov et al., 2009)'
_computing_publication_material 'Olex2 (Dolomanov et al., 2009)'
_computing_structure_refinement 'ShelXL (Sheldrick, 2008)'
_computing_structure_solution 'ShelXS (Sheldrick, 2008)'
_diffrn_ambient_temperature 170
_diffrn_detector_area_resol_mean 10.3592
_diffrn_measured_fraction_theta_full 0.996
_diffrn_measured_fraction_theta_max 0.996
_diffrn_measurement_device_type 'Xcalibur, Atlas, Gemini ultra'
_diffrn_measurement_method '\w scans'
_diffrn_orient_matrix_UB_11 -0.0113227000
_diffrn_orient_matrix_UB_12 0.0003005000
_diffrn_orient_matrix_UB_13 0.0174502000
_diffrn_orient_matrix_UB_21 -0.0387476000
_diffrn_orient_matrix_UB_22 -0.0462093000
_diffrn_orient_matrix_UB_23 -0.0048176000
_diffrn_orient_matrix_UB_31 0.0176129000
_diffrn_orient_matrix_UB_32 -0.1013928000
_diffrn_orient_matrix_UB_33 0.0022570000
_diffrn_radiation_monochromator graphite
_diffrn_radiation_type MoK\a
_diffrn_radiation_wavelength 0.71073
_diffrn_reflns_av_R_equivalents 0.0321
_diffrn_reflns_av_unetI/netI 0.0540
_diffrn_reflns_limit_h_max 19
_diffrn_reflns_limit_h_min -19
_diffrn_reflns_limit_k_max 6
_diffrn_reflns_limit_k_min -7
_diffrn_reflns_limit_l_max 38
_diffrn_reflns_limit_l_min -46
_diffrn_reflns_number 17080
_diffrn_reflns_theta_full 25.35
_diffrn_reflns_theta_max 25.35
_diffrn_reflns_theta_min 2.87
_diffrn_source 'Enhance (Mo) X-ray Source'
_exptl_absorpt_coefficient_mu 0.184
_exptl_absorpt_correction_T_max 1.00000
_exptl_absorpt_correction_T_min 0.91795
_exptl_absorpt_correction_type multi-scan
_exptl_absorpt_process_details
;
CrysAlisPro, Agilent Technologies,
Version 1.171.35.11 (release 16-05-2011 CrysAlis171 .NET)
(compiled May 16 2011,17:55:39)
Empirical absorption correction using spherical harmonics,
 implemented in SCALE3 ABSPACK scaling algorithm.
;
_exptl_crystal_colour colourless
_exptl_crystal_colour_primary colourless
_exptl_crystal_density_diffrn 1.294
_exptl_crystal_density_method 'not measured'
_exptl_crystal_description block
_exptl_crystal_F_000 1632
_exptl_crystal_size_max 0.49
_exptl_crystal_size_mid 0.4
_exptl_crystal_size_min 0.32
_refine_diff_density_max 0.432
_refine_diff_density_min -0.623
_refine_diff_density_rms 0.053
_refine_ls_extinction_method none
_refine_ls_goodness_of_fit_ref 1.054
_refine_ls_hydrogen_treatment constr
_refine_ls_matrix_type full
_refine_ls_number_parameters 505
_refine_ls_number_reflns 7277
_refine_ls_number_restraints 0
_refine_ls_restrained_S_all 1.054
_refine_ls_R_factor_all 0.0758
_refine_ls_R_factor_gt 0.0542
_refine_ls_shift/su_max 0.001
_refine_ls_shift/su_mean 0.000
_refine_ls_structure_factor_coef Fsqd
_refine_ls_weighting_details 'calc w=1/[\s^2^(Fo^2^)+(0.0276P)^2^+2.7037P] where P=(Fo^2^+2Fc^2^)/3'
_refine_ls_weighting_scheme calc
_refine_ls_wR_factor_gt 0.0992
_refine_ls_wR_factor_ref 0.1104
_reflns_number_gt 5541
_reflns_number_total 7277
_reflns_threshold_expression >2sigma(I)
_cod_data_source_file ol6b02047_si_003.cif
_cod_data_source_block 150924_ly4_63
_cod_original_cell_volume 3988.4(4)
_cod_database_code 1555680
_chemical_oxdiff_formula 'c10 h10 n2 o8 s1'
_reflns_odcompleteness_completeness 99.56
_reflns_odcompleteness_iscentric 1
_reflns_odcompleteness_theta 26.32
_olex2_refinement_description
;
1. Fixed Uiso
 At 1.2 times of:
  All C(H) groups, All C(H,H) groups
2.a Secondary CH2 refined with riding coordinates:
 C17(H17A,H17B), C18(H18A,H18B), C41(H41A,H41B), C42(H42A,H42B)
2.b Aromatic/amide H refined with riding coordinates:
 C1(H1), C2(H2), C3(H3), C4(H4), C5(H5), C10(H10), C11(H11), C12(H12),
 C13(H13), C14(H14), C15(H15), C20(H20), C21(H21), C22(H22), C23(H23), C24(H24),
  C25(H25), C26(H26), C27(H27), C28(H28), C29(H29), C33(H33), C35(H35),
 C36(H36), C37(H37), C38(H38), C39(H39), C44(H44), C45(H45), C46(H46), C47(H47),
  C48(H48)
;

loop_
_space_group_symop_id
_space_group_symop_operation_xyz
1 'x, y, z'
2 '-x+1/2, y+1/2, -z+1/2'
3 '-x, -y, -z'
4 'x-1/2, -y-1/2, z-1/2'

loop_
_atom_site_label
_atom_site_type_symbol
_atom_site_fract_x
_atom_site_fract_y
_atom_site_fract_z
_atom_site_U_iso_or_equiv
_atom_site_adp_type
_atom_site_occupancy
_atom_site_calc_flag
_atom_site_refinement_flags_posn
S1 S 0.01561(3) 0.78092(9) 0.179633(14) 0.02030(14) Uani 1 d .
O1 O 0.13434(11) 1.4115(3) 0.08899(5) 0.0429(5) Uani 1 d .
O2 O -0.00978(10) 0.6838(3) 0.14764(4) 0.0316(4) Uani 1 d .
O3 O -0.03231(9) 0.7408(2) 0.20949(4) 0.0269(4) Uani 1 d .
C1 C -0.08367(14) 1.4154(4) 0.08942(6) 0.0266(5) Uani 1 d .
H1 H -0.0443 1.5241 0.0862 0.032 Uiso 1 calc R
C2 C -0.16656(15) 1.4482(4) 0.08016(6) 0.0339(6) Uani 1 d .
H2 H -0.1840 1.5801 0.0711 0.041 Uiso 1 calc R
C3 C -0.22368(15) 1.2902(5) 0.08408(7) 0.0378(7) Uani 1 d .
H3 H -0.2804 1.3130 0.0777 0.045 Uiso 1 calc R
C4 C -0.19841(15) 1.0991(5) 0.09724(7) 0.0370(6) Uani 1 d .
H4 H -0.2378 0.9895 0.0997 0.044 Uiso 1 calc R
C5 C -0.11593(14) 1.0655(4) 0.10700(6) 0.0287(6) Uani 1 d .
H5 H -0.0991 0.9334 0.1162 0.034 Uiso 1 calc R
C6 C -0.05771(13) 1.2241(4) 0.10340(5) 0.0218(5) Uani 1 d .
C7 C 0.03190(13) 1.1948(3) 0.11305(6) 0.0213(5) Uani 1 d .
C8 C 0.09062(13) 1.2572(4) 0.08556(6) 0.0248(5) Uani 1 d .
C9 C 0.09429(13) 1.1217(4) 0.05471(6) 0.0266(6) Uani 1 d .
C10 C 0.05833(15) 0.9236(4) 0.05357(7) 0.0333(6) Uani 1 d .
H10 H 0.0276 0.8754 0.0724 0.040 Uiso 1 calc R
C11 C 0.06693(17) 0.7965(5) 0.02523(8) 0.0468(8) Uani 1 d .
H11 H 0.0429 0.6604 0.0247 0.056 Uiso 1 calc R
C12 C 0.11047(19) 0.8674(6) -0.00226(8) 0.0575(10) Uani 1 d .
H12 H 0.1157 0.7805 -0.0219 0.069 Uiso 1 calc R
C13 C 0.14651(18) 1.0633(6) -0.00151(7) 0.0552(9) Uani 1 d .
H13 H 0.1766 1.1107 -0.0206 0.066 Uiso 1 calc R
C14 C 0.13910(15) 1.1909(5) 0.02681(7) 0.0391(7) Uani 1 d .
H14 H 0.1644 1.3255 0.0274 0.047 Uiso 1 calc R
C15 C 0.06468(13) 1.1221(3) 0.14261(6) 0.0212(5) Uani 1 d .
H15 H 0.1235 1.1109 0.1441 0.025 Uiso 1 calc R
C16 C 0.01988(13) 1.0565(3) 0.17356(6) 0.0220(5) Uani 1 d .
C17 C 0.02795(15) 1.1814(4) 0.20653(6) 0.0301(6) Uani 1 d .
H17A H 0.0311 1.1027 0.2285 0.036 Uiso 1 calc R
H17B H 0.0613 1.3118 0.2063 0.036 Uiso 1 calc R
C18 C -0.05262(15) 1.1795(4) 0.18643(6) 0.0302(6) Uani 1 d .
H18A H -0.0690 1.3088 0.1738 0.036 Uiso 1 calc R
H18B H -0.0992 1.0998 0.1960 0.036 Uiso 1 calc R
C19 C 0.11903(13) 0.7068(3) 0.18961(6) 0.0203(5) Uani 1 d .
C20 C 0.14717(14) 0.7087(4) 0.22372(6) 0.0258(5) Uani 1 d .
H20 H 0.1119 0.7532 0.2414 0.031 Uiso 1 calc R
C21 C 0.22752(15) 0.6448(4) 0.23147(7) 0.0323(6) Uani 1 d .
H21 H 0.2479 0.6456 0.2547 0.039 Uiso 1 calc R
C22 C 0.27830(15) 0.5797(4) 0.20577(7) 0.0363(6) Uani 1 d .
H22 H 0.3334 0.5355 0.2114 0.044 Uiso 1 calc R
C23 C 0.24953(15) 0.5786(4) 0.17204(7) 0.0385(7) Uani 1 d .
H23 H 0.2849 0.5340 0.1544 0.046 Uiso 1 calc R
C24 C 0.16914(15) 0.6420(4) 0.16363(6) 0.0294(6) Uani 1 d .
H24 H 0.1489 0.6410 0.1404 0.035 Uiso 1 calc R
S2 S 0.51622(3) 1.32063(9) 0.182694(15) 0.02073(14) Uani 1 d .
O4 O 0.63263(11) 0.6939(3) 0.09175(5) 0.0422(5) Uani 1 d .
O5 O 0.49018(10) 1.4141(3) 0.15051(4) 0.0317(4) Uani 1 d .
O6 O 0.46942(9) 1.3671(2) 0.21267(4) 0.0276(4) Uani 1 d .
C25 C 0.38208(14) 1.0391(4) 0.11101(6) 0.0306(6) Uani 1 d .
H25 H 0.3991 1.1701 0.1205 0.037 Uiso 1 calc R
C26 C 0.30004(14) 1.0089(4) 0.10053(7) 0.0376(7) Uani 1 d .
H26 H 0.2613 1.1200 0.1027 0.045 Uiso 1 calc R
C27 C 0.27383(15) 0.8183(4) 0.08691(7) 0.0370(7) Uani 1 d .
H27 H 0.2173 0.7981 0.0799 0.044 Uiso 1 calc R
C28 C 0.33052(15) 0.6584(4) 0.08362(6) 0.0328(6) Uani 1 d .
H28 H 0.3129 0.5267 0.0745 0.039 Uiso 1 calc R
C29 C 0.41290(14) 0.6884(4) 0.09342(6) 0.0260(5) Uani 1 d .
H29 H 0.4517 0.5782 0.0905 0.031 Uiso 1 calc R
C30 C 0.43958(13) 0.8789(4) 0.10763(6) 0.0226(5) Uani 1 d .
C31 C 0.52946(13) 0.9039(3) 0.11730(6) 0.0203(5) Uani 1 d .
C32 C 0.58714(13) 0.8459(4) 0.08910(6) 0.0249(5) Uani 1 d .
C33 C 0.55414(14) 1.1858(4) 0.05954(6) 0.0320(6) Uani 1 d .
H33 H 0.5284 1.2330 0.0797 0.038 Uiso 1 calc R
C34 C 0.58708(13) 0.9838(4) 0.05850(6) 0.0268(6) Uani 1 d .
C35 C 0.62355(16) 0.9159(5) 0.02874(7) 0.0394(7) Uani 1 d .
H35 H 0.6467 0.7790 0.0277 0.047 Uiso 1 calc R
C36 C 0.62617(18) 1.0480(6) 0.00057(7) 0.0537(9) Uani 1 d .
H36 H 0.6500 1.0005 -0.0200 0.064 Uiso 1 calc R
C37 C 0.59432(19) 1.2486(6) 0.00224(8) 0.0536(9) Uani 1 d .
H37 H 0.5972 1.3394 -0.0171 0.064 Uiso 1 calc R
C38 C 0.55853(17) 1.3172(5) 0.03170(7) 0.0447(7) Uani 1 d .
H38 H 0.5368 1.4556 0.0328 0.054 Uiso 1 calc R
C39 C 0.56326(13) 0.9742(3) 0.14671(6) 0.0210(5) Uani 1 d .
H39 H 0.6222 0.9818 0.1482 0.025 Uiso 1 calc R
C40 C 0.51875(13) 1.0419(3) 0.17739(6) 0.0201(5) Uani 1 d .
C41 C 0.52652(15) 0.9226(4) 0.21087(6) 0.0298(6) Uani 1 d .
H41A H 0.5590 0.7907 0.2112 0.036 Uiso 1 calc R
H41B H 0.5305 1.0048 0.2325 0.036 Uiso 1 calc R
C42 C 0.44594(15) 0.9248(4) 0.19088(6) 0.0296(6) Uani 1 d .
H42A H 0.4000 1.0082 0.2002 0.036 Uiso 1 calc R
H42B H 0.4285 0.7942 0.1789 0.036 Uiso 1 calc R
C43 C 0.62021(13) 1.3932(3) 0.19177(6) 0.0198(5) Uani 1 d .
C44 C 0.64983(14) 1.3945(4) 0.22566(6) 0.0258(5) Uani 1 d .
H44 H 0.6150 1.3546 0.2438 0.031 Uiso 1 calc R
C45 C 0.73090(15) 1.4548(4) 0.23259(7) 0.0329(6) Uani 1 d .
H45 H 0.7523 1.4565 0.2557 0.039 Uiso 1 calc R
C46 C 0.78094(15) 1.5126(4) 0.20617(7) 0.0374(7) Uani 1 d .
H46 H 0.8367 1.5544 0.2112 0.045 Uiso 1 calc R
C47 C 0.75107(15) 1.5104(4) 0.17278(7) 0.0390(7) Uani 1 d .
H47 H 0.7863 1.5502 0.1548 0.047 Uiso 1 calc R
C48 C 0.66983(15) 1.4505(4) 0.16499(6) 0.0302(6) Uani 1 d .
H48 H 0.6488 1.4489 0.1419 0.036 Uiso 1 calc R

loop_
_atom_site_aniso_label
_atom_site_aniso_U_11
_atom_site_aniso_U_22
_atom_site_aniso_U_33
_atom_site_aniso_U_23
_atom_site_aniso_U_13
_atom_site_aniso_U_12
S1 0.0204(3) 0.0169(3) 0.0237(3) -0.0018(2) 0.0009(2) -0.0026(2)
O1 0.0457(11) 0.0432(12) 0.0405(12) -0.0076(10) 0.0125(8) -0.0210(10)
O2 0.0368(9) 0.0250(9) 0.0322(10) -0.0084(8) -0.0084(7) -0.0019(8)
O3 0.0220(8) 0.0265(9) 0.0326(9) 0.0049(8) 0.0075(7) -0.0044(7)
C1 0.0305(13) 0.0280(14) 0.0212(12) -0.0042(11) -0.0025(9) -0.0007(11)
C2 0.0366(14) 0.0370(16) 0.0276(14) -0.0044(12) -0.0064(11) 0.0112(12)
C3 0.0236(13) 0.0552(19) 0.0341(15) -0.0096(14) -0.0055(10) 0.0080(13)
C4 0.0234(13) 0.0458(17) 0.0415(16) -0.0040(14) -0.0021(11) -0.0058(12)
C5 0.0239(12) 0.0288(14) 0.0331(14) 0.0006(12) -0.0010(10) -0.0018(10)
C6 0.0221(11) 0.0278(13) 0.0154(11) -0.0068(10) 0.0001(8) -0.0010(10)
C7 0.0226(11) 0.0182(12) 0.0233(12) -0.0037(10) 0.0015(9) -0.0015(10)
C8 0.0199(11) 0.0287(14) 0.0257(13) 0.0016(11) -0.0012(9) 0.0002(10)
C9 0.0195(11) 0.0378(15) 0.0224(13) -0.0014(12) -0.0016(9) 0.0052(11)
C10 0.0283(13) 0.0387(16) 0.0329(15) -0.0080(13) -0.0002(10) 0.0041(12)
C11 0.0435(16) 0.0489(18) 0.0471(18) -0.0234(16) -0.0095(14) 0.0084(14)
C12 0.0507(18) 0.085(3) 0.0361(18) -0.0289(18) -0.0024(14) 0.0230(19)
C13 0.0468(18) 0.091(3) 0.0288(16) -0.0039(18) 0.0090(13) 0.0116(18)
C14 0.0321(14) 0.0554(19) 0.0300(15) 0.0003(14) 0.0028(11) 0.0033(13)
C15 0.0197(11) 0.0199(12) 0.0241(12) -0.0011(10) 0.0012(9) -0.0026(9)
C16 0.0219(11) 0.0193(12) 0.0249(13) -0.0024(10) 0.0017(9) -0.0002(9)
C17 0.0459(15) 0.0198(13) 0.0247(13) -0.0050(11) 0.0015(11) -0.0020(11)
C18 0.0347(13) 0.0245(13) 0.0320(14) -0.0004(12) 0.0096(10) 0.0063(11)
C19 0.0213(11) 0.0142(12) 0.0256(12) -0.0015(10) 0.0037(9) -0.0013(9)
C20 0.0295(12) 0.0225(13) 0.0258(13) -0.0029(11) 0.0046(10) 0.0008(10)
C21 0.0305(13) 0.0327(15) 0.0333(14) 0.0003(12) -0.0037(10) 0.0023(11)
C22 0.0235(13) 0.0365(16) 0.0492(18) 0.0112(14) 0.0039(11) 0.0056(11)
C23 0.0335(14) 0.0407(16) 0.0425(17) 0.0054(14) 0.0186(11) 0.0113(12)
C24 0.0346(13) 0.0301(14) 0.0239(13) 0.0004(11) 0.0067(10) 0.0024(11)
S2 0.0201(3) 0.0180(3) 0.0240(3) 0.0027(3) 0.0005(2) 0.0021(2)
O4 0.0452(11) 0.0403(11) 0.0420(12) 0.0050(10) 0.0152(8) 0.0180(10)
O5 0.0367(9) 0.0265(9) 0.0312(10) 0.0086(8) -0.0081(7) 0.0000(8)
O6 0.0223(8) 0.0268(9) 0.0340(10) -0.0046(8) 0.0074(7) 0.0033(7)
C25 0.0266(13) 0.0317(15) 0.0331(15) -0.0006(12) -0.0021(10) 0.0031(11)
C26 0.0219(12) 0.0440(17) 0.0470(17) 0.0054(14) 0.0000(11) 0.0048(12)
C27 0.0216(12) 0.0525(18) 0.0365(15) 0.0105(14) -0.0060(10) -0.0093(13)
C28 0.0361(14) 0.0358(15) 0.0262(14) 0.0036(12) -0.0031(10) -0.0110(12)
C29 0.0279(12) 0.0303(14) 0.0199(12) 0.0050(11) 0.0008(9) -0.0005(11)
C30 0.0222(11) 0.0297(14) 0.0159(11) 0.0016(11) 0.0014(8) -0.0023(10)
C31 0.0223(11) 0.0169(11) 0.0219(12) 0.0029(10) 0.0023(9) 0.0019(9)
C32 0.0207(11) 0.0275(14) 0.0265(13) -0.0053(11) 0.0005(9) -0.0022(11)
C33 0.0297(13) 0.0399(16) 0.0265(14) 0.0061(12) 0.0000(10) -0.0005(12)
C34 0.0207(11) 0.0364(15) 0.0232(13) -0.0003(12) -0.0010(9) -0.0056(11)
C35 0.0358(14) 0.0528(18) 0.0301(15) -0.0049(14) 0.0083(11) -0.0023(13)
C36 0.0532(19) 0.083(3) 0.0255(16) 0.0000(17) 0.0145(12) -0.0049(18)
C37 0.0522(18) 0.074(2) 0.0349(17) 0.0219(17) 0.0034(13) 0.0019(17)
C38 0.0417(16) 0.0505(19) 0.0418(17) 0.0148(15) -0.0014(13) 0.0016(14)
C39 0.0204(11) 0.0196(12) 0.0231(12) 0.0027(10) -0.0001(9) 0.0015(10)
C40 0.0245(11) 0.0114(11) 0.0245(13) -0.0015(10) 0.0013(9) 0.0014(9)
C41 0.0455(15) 0.0198(13) 0.0242(13) 0.0054(11) 0.0009(11) 0.0012(11)
C42 0.0346(13) 0.0250(14) 0.0299(14) 0.0003(12) 0.0085(10) -0.0097(11)
C43 0.0218(11) 0.0132(11) 0.0245(12) -0.0004(10) 0.0040(9) 0.0015(9)
C44 0.0278(12) 0.0228(13) 0.0269(13) 0.0012(11) 0.0028(10) -0.0019(10)
C45 0.0310(13) 0.0324(15) 0.0346(15) -0.0054(13) -0.0064(11) -0.0049(11)
C46 0.0235(13) 0.0355(16) 0.0535(18) -0.0106(14) 0.0049(11) -0.0055(11)
C47 0.0332(14) 0.0411(16) 0.0438(17) -0.0058(14) 0.0175(12) -0.0116(12)
C48 0.0344(13) 0.0314(15) 0.0252(13) -0.0003(12) 0.0066(10) -0.0057(11)

loop_
_atom_type_symbol
_atom_type_description
_atom_type_scat_dispersion_real
_atom_type_scat_dispersion_imag
_atom_type_scat_source
C C 0.0033 0.0016 'International Tables Vol C Tables 4.2.6.8 and 6.1.1.4'
H H 0.0000 0.0000 'International Tables Vol C Tables 4.2.6.8 and 6.1.1.4'
O O 0.0106 0.0060 'International Tables Vol C Tables 4.2.6.8 and 6.1.1.4'
S S 0.1246 0.1234 'International Tables Vol C Tables 4.2.6.8 and 6.1.1.4'

loop_
_geom_angle_atom_site_label_1
_geom_angle_atom_site_label_2
_geom_angle_atom_site_label_3
_geom_angle
O2 S1 O3 118.51(10)
O2 S1 C16 108.82(11)
O2 S1 C19 108.27(10)
O3 S1 C16 107.93(10)
O3 S1 C19 107.75(10)
C19 S1 C16 104.71(10)
C2 C1 H1 119.8
C2 C1 C6 120.4(2)
C6 C1 H1 119.8
C1 C2 H2 119.9
C3 C2 C1 120.2(2)
C3 C2 H2 119.9
C2 C3 H3 120.1
C2 C3 C4 119.9(2)
C4 C3 H3 120.1
C3 C4 H4 119.8
C3 C4 C5 120.4(2)
C5 C4 H4 119.8
C4 C5 H5 119.8
C4 C5 C6 120.3(2)
C6 C5 H5 119.8
C1 C6 C7 118.9(2)
C5 C6 C1 118.8(2)
C5 C6 C7 122.3(2)
C6 C7 C8 114.55(19)
C15 C7 C6 127.8(2)
C15 C7 C8 117.69(19)
O1 C8 C7 120.9(2)
O1 C8 C9 121.4(2)
C9 C8 C7 117.7(2)
C10 C9 C8 121.8(2)
C10 C9 C14 119.3(2)
C14 C9 C8 118.8(2)
C9 C10 H10 119.8
C11 C10 C9 120.4(3)
C11 C10 H10 119.8
C10 C11 H11 120.1
C12 C11 C10 119.8(3)
C12 C11 H11 120.1
C11 C12 H12 119.7
C11 C12 C13 120.5(3)
C13 C12 H12 119.7
C12 C13 H13 119.9
C12 C13 C14 120.2(3)
C14 C13 H13 119.9
C9 C14 H14 120.1
C13 C14 C9 119.8(3)
C13 C14 H14 120.1
C7 C15 H15 116.3
C7 C15 C16 127.4(2)
C16 C15 H15 116.3
C15 C16 S1 114.14(16)
C15 C16 C17 120.62(19)
C15 C16 C18 121.82(19)
C17 C16 S1 114.29(17)
C18 C16 S1 115.89(17)
C18 C16 C17 59.26(15)
C16 C17 H17A 117.7
C16 C17 H17B 117.7
H17A C17 H17B 114.9
C18 C17 C16 60.25(15)
C18 C17 H17A 117.7
C18 C17 H17B 117.7
C16 C18 H18A 117.7
C16 C18 H18B 117.7
C17 C18 C16 60.49(15)
C17 C18 H18A 117.7
C17 C18 H18B 117.7
H18A C18 H18B 114.8
C20 C19 S1 118.88(17)
C24 C19 S1 119.53(18)
C24 C19 C20 121.6(2)
C19 C20 H20 120.7
C21 C20 C19 118.6(2)
C21 C20 H20 120.7
C20 C21 H21 119.8
C22 C21 C20 120.5(2)
C22 C21 H21 119.8
C21 C22 H22 119.9
C23 C22 C21 120.3(2)
C23 C22 H22 119.9
C22 C23 H23 119.9
C22 C23 C24 120.3(2)
C24 C23 H23 119.9
C19 C24 C23 118.8(2)
C19 C24 H24 120.6
C23 C24 H24 120.6
O5 S2 O6 118.34(10)
O5 S2 C40 108.58(10)
O5 S2 C43 108.21(10)
O6 S2 C40 108.17(10)
O6 S2 C43 107.77(10)
C43 S2 C40 104.98(10)
C26 C25 H25 119.9
C26 C25 C30 120.3(2)
C30 C25 H25 119.9
C25 C26 H26 119.7
C25 C26 C27 120.7(2)
C27 C26 H26 119.7
C26 C27 H27 120.3
C28 C27 C26 119.3(2)
C28 C27 H27 120.3
C27 C28 H28 119.8
C27 C28 C29 120.4(2)
C29 C28 H28 119.8
C28 C29 H29 119.7
C28 C29 C30 120.6(2)
C30 C29 H29 119.7
C25 C30 C29 118.7(2)
C25 C30 C31 122.9(2)
C29 C30 C31 118.4(2)
C30 C31 C32 114.11(18)
C39 C31 C30 128.2(2)
C39 C31 C32 117.67(19)
O4 C32 C31 121.2(2)
O4 C32 C34 121.6(2)
C34 C32 C31 117.1(2)
C34 C33 H33 119.7
C38 C33 H33 119.7
C38 C33 C34 120.7(3)
C33 C34 C32 121.0(2)
C35 C34 C32 119.9(2)
C35 C34 C33 119.1(2)
C34 C35 H35 120.1
C36 C35 C34 119.8(3)
C36 C35 H35 120.1
C35 C36 H36 119.8
C37 C36 C35 120.3(3)
C37 C36 H36 119.8
C36 C37 H37 119.9
C38 C37 C36 120.2(3)
C38 C37 H37 119.9
C33 C38 H38 120.0
C37 C38 C33 119.9(3)
C37 C38 H38 120.0
C31 C39 H39 116.6
C31 C39 C40 126.7(2)
C40 C39 H39 116.6
C39 C40 S2 113.36(16)
C39 C40 C41 121.42(19)
C39 C40 C42 123.02(19)
C41 C40 S2 113.74(16)
C42 C40 S2 115.60(16)
C42 C40 C41 59.34(15)
C40 C41 H41A 117.8
C40 C41 H41B 117.8
H41A C41 H41B 114.9
C42 C41 C40 60.06(15)
C42 C41 H41A 117.8
C42 C41 H41B 117.8
C40 C42 H42A 117.7
C40 C42 H42B 117.7
C41 C42 C40 60.60(15)
C41 C42 H42A 117.7
C41 C42 H42B 117.7
H42A C42 H42B 114.8
C44 C43 S2 119.03(17)
C48 C43 S2 119.29(18)
C48 C43 C44 121.7(2)
C43 C44 H44 120.7
C45 C44 C43 118.7(2)
C45 C44 H44 120.7
C44 C45 H45 119.9
C46 C45 C44 120.3(2)
C46 C45 H45 119.9
C45 C46 H46 119.7
C47 C46 C45 120.6(2)
C47 C46 H46 119.7
C46 C47 H47 119.7
C46 C47 C48 120.5(2)
C48 C47 H47 119.7
C43 C48 C47 118.3(2)
C43 C48 H48 120.8
C47 C48 H48 120.8

loop_
_geom_bond_atom_site_label_1
_geom_bond_atom_site_label_2
_geom_bond_distance
S1 O2 1.4358(16)
S1 O3 1.4397(16)
S1 C16 1.773(2)
S1 C19 1.762(2)
O1 C8 1.214(3)
C1 H1 0.9500
C1 C2 1.387(3)
C1 C6 1.393(3)
C2 H2 0.9500
C2 C3 1.376(4)
C3 H3 0.9500
C3 C4 1.377(4)
C4 H4 0.9500
C4 C5 1.386(3)
C5 H5 0.9500
C5 C6 1.389(3)
C6 C7 1.491(3)
C7 C8 1.506(3)
C7 C15 1.331(3)
C8 C9 1.481(3)
C9 C10 1.389(4)
C9 C14 1.396(3)
C10 H10 0.9500
C10 C11 1.378(4)
C11 H11 0.9500
C11 C12 1.375(4)
C12 H12 0.9500
C12 C13 1.377(5)
C13 H13 0.9500
C13 C14 1.377(4)
C14 H14 0.9500
C15 H15 0.9500
C15 C16 1.485(3)
C16 C17 1.510(3)
C16 C18 1.507(3)
C17 H17A 0.9900
C17 H17B 0.9900
C17 C18 1.492(3)
C18 H18A 0.9900
C18 H18B 0.9900
C19 C20 1.386(3)
C19 C24 1.378(3)
C20 H20 0.9500
C20 C21 1.381(3)
C21 H21 0.9500
C21 C22 1.377(4)
C22 H22 0.9500
C22 C23 1.375(4)
C23 H23 0.9500
C23 C24 1.385(3)
C24 H24 0.9500
S2 O5 1.4348(16)
S2 O6 1.4408(17)
S2 C40 1.788(2)
S2 C43 1.762(2)
O4 C32 1.217(3)
C25 H25 0.9500
C25 C26 1.383(3)
C25 C30 1.388(3)
C26 H26 0.9500
C26 C27 1.384(4)
C27 H27 0.9500
C27 C28 1.377(4)
C28 H28 0.9500
C28 C29 1.381(3)
C29 H29 0.9500
C29 C30 1.395(3)
C30 C31 1.492(3)
C31 C32 1.508(3)
C31 C39 1.327(3)
C32 C34 1.479(3)
C33 H33 0.9500
C33 C34 1.393(4)
C33 C38 1.372(4)
C34 C35 1.385(3)
C35 H35 0.9500
C35 C36 1.383(4)
C36 H36 0.9500
C36 C37 1.379(5)
C37 H37 0.9500
C37 C38 1.372(4)
C38 H38 0.9500
C39 H39 0.9500
C39 C40 1.477(3)
C40 C41 1.509(3)
C40 C42 1.501(3)
C41 H41A 0.9900
C41 H41B 0.9900
C41 C42 1.490(3)
C42 H42A 0.9900
C42 H42B 0.9900
C43 C44 1.385(3)
C43 C48 1.384(3)
C44 H44 0.9500
C44 C45 1.379(3)
C45 H45 0.9500
C45 C46 1.378(4)
C46 H46 0.9500
C46 C47 1.368(4)
C47 H47 0.9500
C47 C48 1.387(3)
C48 H48 0.9500

loop_
_geom_torsion_atom_site_label_1
_geom_torsion_atom_site_label_2
_geom_torsion_atom_site_label_3
_geom_torsion_atom_site_label_4
_geom_torsion
S1 C16 C17 C18 -106.80(19)
S1 C16 C18 C17 104.1(2)
S1 C19 C20 C21 178.17(18)
S1 C19 C24 C23 -178.16(19)
O1 C8 C9 C10 166.3(2)
O1 C8 C9 C14 -10.2(3)
O2 S1 C16 C15 -47.76(18)
O2 S1 C16 C17 167.69(16)
O2 S1 C16 C18 101.54(18)
O2 S1 C19 C20 -155.18(18)
O2 S1 C19 C24 22.8(2)
O3 S1 C16 C15 -177.58(15)
O3 S1 C16 C17 37.87(18)
O3 S1 C16 C18 -28.27(19)
O3 S1 C19 C20 -25.9(2)
O3 S1 C19 C24 152.06(19)
C1 C2 C3 C4 0.0(4)
C1 C6 C7 C8 -49.1(3)
C1 C6 C7 C15 130.6(3)
C2 C1 C6 C5 1.7(3)
C2 C1 C6 C7 -180.0(2)
C2 C3 C4 C5 0.8(4)
C3 C4 C5 C6 -0.4(4)
C4 C5 C6 C1 -0.9(4)
C4 C5 C6 C7 -179.1(2)
C5 C6 C7 C8 129.1(2)
C5 C6 C7 C15 -51.2(3)
C6 C1 C2 C3 -1.3(4)
C6 C7 C8 O1 109.9(2)
C6 C7 C8 C9 -71.3(3)
C6 C7 C15 C16 -1.4(4)
C7 C8 C9 C10 -12.5(3)
C7 C8 C9 C14 171.1(2)
C7 C15 C16 S1 105.6(2)
C7 C15 C16 C17 -112.3(3)
C7 C15 C16 C18 -41.7(3)
C8 C7 C15 C16 178.3(2)
C8 C9 C10 C11 -176.3(2)
C8 C9 C14 C13 177.1(2)
C9 C10 C11 C12 -0.8(4)
C10 C9 C14 C13 0.5(4)
C10 C11 C12 C13 0.9(4)
C11 C12 C13 C14 -0.2(4)
C12 C13 C14 C9 -0.5(4)
C14 C9 C10 C11 0.1(3)
C15 C7 C8 O1 -69.8(3)
C15 C7 C8 C9 108.9(2)
C15 C16 C17 C18 111.2(2)
C15 C16 C18 C17 -109.2(2)
C16 S1 C19 C20 88.9(2)
C16 S1 C19 C24 -93.2(2)
C19 S1 C16 C15 67.83(18)
C19 S1 C16 C17 -76.72(18)
C19 S1 C16 C18 -142.87(17)
C19 C20 C21 C22 -0.3(4)
C20 C19 C24 C23 -0.3(4)
C20 C21 C22 C23 0.2(4)
C21 C22 C23 C24 -0.2(4)
C22 C23 C24 C19 0.3(4)
C24 C19 C20 C21 0.3(4)
S2 C40 C41 C42 106.74(19)
S2 C40 C42 C41 -103.58(19)
S2 C43 C44 C45 -178.96(18)
S2 C43 C48 C47 178.97(19)
O4 C32 C34 C33 -161.4(2)
O4 C32 C34 C35 15.7(3)
O5 S2 C40 C39 48.75(18)
O5 S2 C40 C41 -167.12(15)
O5 S2 C40 C42 -101.14(18)
O5 S2 C43 C44 155.47(18)
O5 S2 C43 C48 -23.6(2)
O6 S2 C40 C39 178.35(14)
O6 S2 C40 C41 -37.53(18)
O6 S2 C40 C42 28.45(19)
O6 S2 C43 C44 26.4(2)
O6 S2 C43 C48 -152.64(19)
C25 C26 C27 C28 -0.4(4)
C25 C30 C31 C32 -126.7(2)
C25 C30 C31 C39 51.6(4)
C26 C25 C30 C29 0.2(4)
C26 C25 C30 C31 177.8(2)
C26 C27 C28 C29 -0.8(4)
C27 C28 C29 C30 1.7(4)
C28 C29 C30 C25 -1.4(3)
C28 C29 C30 C31 -179.1(2)
C29 C30 C31 C32 50.9(3)
C29 C30 C31 C39 -130.8(3)
C30 C25 C26 C27 0.7(4)
C30 C31 C32 O4 -112.7(2)
C30 C31 C32 C34 68.4(3)
C30 C31 C39 C40 1.0(4)
C31 C32 C34 C33 17.5(3)
C31 C32 C34 C35 -165.5(2)
C31 C39 C40 S2 -104.7(2)
C31 C39 C40 C41 114.2(3)
C31 C39 C40 C42 42.6(3)
C32 C31 C39 C40 179.2(2)
C32 C34 C35 C36 -177.6(2)
C33 C34 C35 C36 -0.5(4)
C34 C33 C38 C37 1.2(4)
C34 C35 C36 C37 1.4(4)
C35 C36 C37 C38 -1.1(5)
C36 C37 C38 C33 -0.2(4)
C38 C33 C34 C32 176.3(2)
C38 C33 C34 C35 -0.8(4)
C39 C31 C32 O4 68.9(3)
C39 C31 C32 C34 -110.0(2)
C39 C40 C41 C42 -112.3(2)
C39 C40 C42 C41 109.7(2)
C40 S2 C43 C44 -88.7(2)
C40 S2 C43 C48 92.2(2)
C43 S2 C40 C39 -66.79(18)
C43 S2 C40 C41 77.33(18)
C43 S2 C40 C42 143.32(17)
C43 C44 C45 C46 0.1(4)
C44 C43 C48 C47 -0.1(4)
C44 C45 C46 C47 -0.2(4)
C45 C46 C47 C48 0.2(4)
C46 C47 C48 C43 -0.1(4)
C48 C43 C44 C45 0.1(4)
